data_6000656
loop_
_publ_author_name
'Ebel, T.'
'Albering, J. H.'
'Jeitschko, W.'

_publ_section_title
;
 Preparation, crystal structure and magnetic properties of the uranium
 nickel phosphides UNi3P2, UNi4P2, U6Ni20P13 and U2Ni12P7
;
_journal_name_full 'Journal of Alloys and Compounds'
_journal_page_first 71
_journal_page_last 76
_journal_paper_doi 10.1016/S0925-8388(97)00513-6
_journal_volume 266
_journal_year 1998
_chemical_formula_sum 'Ni4 P2 U'
_space_group_name_H-M_alt 'P 42/m n m'
_cell_angle_alpha 90.000
_cell_angle_beta 90.000
_cell_angle_gamma 90.000
_cell_length_a 7.0767
_cell_length_b 7.0767
_cell_length_c 3.6558
_cell_volume 183.08
_cod_database_code 6000656

loop_
_atom_site_label
_atom_site_fract_x
_atom_site_fract_y
_atom_site_fract_z
? ? ? ?
